data_4500476
loop_
_publ_author_name
'Mishra, Ashutosh Kumar'
'Kumar, Jitendra'
'Khanna, Shruti'
'Verma, Sandeep'

_publ_section_title
;
 Crystallographic Signatures of Cobalt Coordination with Modified Adenine
 Nucleobase Containing Carboxyl Group Pendants
;
_journal_issue 5
_journal_name_full 'Crystal Growth &amp; Design'
_journal_page_first 1623
_journal_paper_doi 10.1021/cg101581g
_journal_volume 11
_journal_year 2011
_chemical_formula_moiety 'C14 H20 Co N10 O8'
_chemical_formula_sum 'C14 H20 Co N10 O8'
_chemical_formula_weight 515.33
_chemical_name_systematic
;
 ?
;
_space_group_IT_number 2
_symmetry_cell_setting triclinic
_symmetry_space_group_name_Hall '-P 1'
_symmetry_space_group_name_H-M 'P -1'
_atom_sites_solution_hydrogens geom
_atom_sites_solution_primary direct
_atom_sites_solution_secondary difmap
_audit_creation_method SHELXL-97
_cell_angle_alpha 86.344(5)
_cell_angle_beta 83.185(5)
_cell_angle_gamma 69.550(3)
_cell_formula_units_Z 1
_cell_length_a 7.010(5)
_cell_length_b 7.988(4)
_cell_length_c 9.281(5)
_cell_measurement_reflns_used 2279
_cell_measurement_temperature 100(2)
_cell_measurement_theta_max 28.3
_cell_measurement_theta_min 2.2
_cell_volume 483.4(5)
_computing_cell_refinement 'SMART 5.628 (Bruker, 2003)'
_computing_data_collection 'SMART 5.628 (Bruker, 2003)'
_computing_data_reduction 'SAINT+ 6.45  (Bruker, 2003)'
_computing_molecular_graphics 'DIAMOND 3.1d'
_computing_structure_refinement 'SHELXL-97 (Sheldrick, 1997)'
_computing_structure_solution Sir92
_diffrn_ambient_temperature 100(2)
_diffrn_measured_fraction_theta_full 0.983
_diffrn_measured_fraction_theta_max 0.944
_diffrn_measurement_device_type 'CCD area Detector'
_diffrn_measurement_method 'Phi-Omega scans'
_diffrn_radiation_monochromator graphite
_diffrn_radiation_source 'fine-focus sealed tube'
_diffrn_radiation_type MoK\a
_diffrn_radiation_wavelength 0.71069
_diffrn_reflns_av_R_equivalents 0.0224
_diffrn_reflns_av_sigmaI/netI 0.0526
_diffrn_reflns_limit_h_max 9
_diffrn_reflns_limit_h_min -9
_diffrn_reflns_limit_k_max 10
_diffrn_reflns_limit_k_min -9
_diffrn_reflns_limit_l_max 5
_diffrn_reflns_limit_l_min -12
_diffrn_reflns_number 3169
_diffrn_reflns_theta_full 25.00
_diffrn_reflns_theta_max 28.30
_diffrn_reflns_theta_min 2.21
_exptl_absorpt_coefficient_mu 0.960
_exptl_absorpt_correction_T_max 0.8312
_exptl_absorpt_correction_T_min 0.8312
_exptl_absorpt_correction_type psi-scan
_exptl_absorpt_process_details '(North et al., 1968)'
_exptl_crystal_colour pink
_exptl_crystal_density_diffrn 1.770
_exptl_crystal_density_method 'not measured'
_exptl_crystal_description cuboids
_exptl_crystal_F_000 265
_exptl_crystal_size_max 0.20
_exptl_crystal_size_mid 0.20
_exptl_crystal_size_min 0.20
_refine_diff_density_max 0.830
_refine_diff_density_min -1.477
_refine_diff_density_rms 0.203
_refine_ls_extinction_coef 0.055(12)
_refine_ls_extinction_expression Fc^*^=kFc[1+0.001xFc^2^\l^3^/sin(2\q)]^-1/4^
_refine_ls_extinction_method SHELXL
_refine_ls_goodness_of_fit_ref 1.180
_refine_ls_hydrogen_treatment mixed
_refine_ls_matrix_type full
_refine_ls_number_parameters 168
_refine_ls_number_reflns 2279
_refine_ls_number_restraints 6
_refine_ls_restrained_S_all 1.178
_refine_ls_R_factor_all 0.0911
_refine_ls_R_factor_gt 0.0634
_refine_ls_shift/su_max 0.000
_refine_ls_shift/su_mean 0.000
_refine_ls_structure_factor_coef Fsqd
_refine_ls_weighting_details 'calc w=1/[\s^2^(Fo^2^)+(0.0762P)^2^+2.8698P] where P=(Fo^2^+2Fc^2^)/3'
_refine_ls_weighting_scheme calc
_refine_ls_wR_factor_gt 0.1495
_refine_ls_wR_factor_ref 0.2147
_reflns_number_gt 1820
_reflns_number_total 2279
_reflns_threshold_expression >2sigma(I)
_cod_data_source_file cg101581g_si_001.cif
_cod_data_source_block Complex1
_cod_original_sg_symbol_H-M P-1
_cod_database_code 4500476

loop_
_symmetry_equiv_pos_as_xyz
'x, y, z'
'-x, -y, -z'

loop_
_atom_site_label
_atom_site_type_symbol
_atom_site_fract_x
_atom_site_fract_y
_atom_site_fract_z
_atom_site_U_iso_or_equiv
_atom_site_adp_type
_atom_site_occupancy
_atom_site_symmetry_multiplicity
_atom_site_calc_flag
_atom_site_refinement_flags
C2 C 0.3169(8) -0.2626(7) 0.4556(5) 0.0201(10) Uani 1 1 d .
H2 H 0.3489 -0.3853 0.4362 0.024 Uiso 1 1 calc R
C4 C 0.2195(7) 0.0225(7) 0.3813(5) 0.0202(10) Uani 1 1 d .
C5 C 0.2290(8) 0.0801(7) 0.5173(5) 0.0216(10) Uani 1 1 d .
C6 C 0.2911(8) -0.0552(7) 0.6272(5) 0.0214(10) Uani 1 1 d .
C8 C 0.1297(9) 0.3129(7) 0.3840(6) 0.0251(11) Uani 1 1 d .
H8 H 0.0839 0.4342 0.3511 0.030 Uiso 1 1 calc R
C10 C 0.1103(8) 0.1831(7) 0.1459(6) 0.0241(11) Uani 1 1 d .
H10A H -0.0392 0.2432 0.1442 0.029 Uiso 1 1 calc R
H10B H 0.1456 0.0600 0.1118 0.029 Uiso 1 1 calc R
C11 C 0.2188(8) 0.2809(6) 0.0401(5) 0.0209(10) Uani 1 1 d .
N1 N 0.3308(7) -0.2254(6) 0.5915(5) 0.0216(9) Uani 1 1 d .
N3 N 0.2634(7) -0.1481(6) 0.3435(5) 0.0224(9) Uani 1 1 d .
N6 N 0.3093(7) -0.0187(6) 0.7621(5) 0.0247(10) Uani 1 1 d .
H6A H 0.3470 -0.1059 0.8271 0.030 Uiso 1 1 calc R
H6B H 0.2835 0.0924 0.7861 0.030 Uiso 1 1 calc R
N7 N 0.1714(7) 0.2642(6) 0.5179(5) 0.0228(9) Uani 1 1 d .
N9 N 0.1584(7) 0.1730(6) 0.2962(5) 0.0221(9) Uani 1 1 d .
O1 O 0.3675(6) 0.3115(5) 0.0800(4) 0.0244(8) Uani 1 1 d .
O2 O 0.1498(6) 0.3197(5) -0.0823(4) 0.0231(8) Uani 1 1 d .
O1W O 0.2367(6) 0.7079(5) 0.0827(4) 0.0244(8) Uani 1 1 d D
O2W O 0.3838(6) 0.5116(5) -0.1963(4) 0.0233(8) Uani 1 1 d D
Co1 Co 0.5000 0.5000 0.0000 0.0201(3) Uani 1 2 d S
H1A H 0.239(12) 0.760(10) 0.159(5) 0.05(2) Uiso 1 1 d D
H1B H 0.123(8) 0.693(13) 0.106(9) 0.08(3) Uiso 1 1 d D
H2A H 0.289(9) 0.471(9) -0.209(8) 0.05(2) Uiso 1 1 d D
H2B H 0.367(10) 0.592(7) -0.264(5) 0.037(19) Uiso 1 1 d D

loop_
_atom_site_aniso_label
_atom_site_aniso_U_11
_atom_site_aniso_U_22
_atom_site_aniso_U_33
_atom_site_aniso_U_23
_atom_site_aniso_U_13
_atom_site_aniso_U_12
C2 0.020(2) 0.023(2) 0.017(2) -0.0035(19) 0.0028(18) -0.0075(19)
C4 0.019(2) 0.020(2) 0.022(2) -0.0004(19) 0.0006(18) -0.0070(18)
C5 0.021(2) 0.026(3) 0.016(2) 0.0053(19) -0.0031(18) -0.0075(19)
C6 0.019(2) 0.027(3) 0.016(2) 0.000(2) -0.0015(18) -0.0060(19)
C8 0.031(3) 0.024(3) 0.021(2) 0.002(2) -0.004(2) -0.011(2)
C10 0.028(3) 0.028(3) 0.021(2) 0.006(2) -0.007(2) -0.015(2)
C11 0.025(2) 0.016(2) 0.021(2) 0.0009(19) -0.0035(19) -0.0054(18)
N1 0.023(2) 0.019(2) 0.023(2) 0.0042(17) -0.0039(17) -0.0090(17)
N3 0.023(2) 0.024(2) 0.019(2) 0.0000(17) -0.0028(16) -0.0067(17)
N6 0.036(3) 0.020(2) 0.016(2) 0.0041(17) -0.0057(18) -0.0073(18)
N7 0.025(2) 0.024(2) 0.021(2) 0.0026(17) -0.0032(17) -0.0116(18)
N9 0.026(2) 0.023(2) 0.019(2) 0.0028(17) -0.0043(17) -0.0111(17)
O1 0.0272(19) 0.0277(19) 0.0249(19) 0.0031(15) -0.0082(15) -0.0164(16)
O2 0.031(2) 0.0237(18) 0.0183(17) 0.0022(14) -0.0085(14) -0.0126(15)
O1W 0.0207(18) 0.029(2) 0.0224(18) -0.0056(16) -0.0018(14) -0.0071(15)
O2W 0.032(2) 0.0264(19) 0.0162(17) 0.0055(15) -0.0085(15) -0.0153(16)
Co1 0.0226(6) 0.0222(5) 0.0175(5) 0.0017(4) -0.0042(4) -0.0100(4)

loop_
_atom_type_symbol
_atom_type_description
_atom_type_scat_dispersion_real
_atom_type_scat_dispersion_imag
_atom_type_scat_source
C C 0.0033 0.0016 'International Tables Vol C Tables 4.2.6.8 and 6.1.1.4'
H H 0.0000 0.0000 'International Tables Vol C Tables 4.2.6.8 and 6.1.1.4'
N N 0.0061 0.0033 'International Tables Vol C Tables 4.2.6.8 and 6.1.1.4'
O O 0.0106 0.0060 'International Tables Vol C Tables 4.2.6.8 and 6.1.1.4'
Co Co 0.3494 0.9721 'International Tables Vol C Tables 4.2.6.8 and 6.1.1.4'

loop_
_geom_angle_atom_site_label_1
_geom_angle_atom_site_label_2
_geom_angle_atom_site_label_3
_geom_angle
_geom_angle_site_symmetry_1
_geom_angle_site_symmetry_3
N1 C2 N3 127.9(5) . .
N3 C4 N9 128.0(5) . .
N3 C4 C5 126.4(5) . .
N9 C4 C5 105.7(4) . .
N7 C5 C4 110.9(4) . .
N7 C5 C6 132.7(5) . .
C4 C5 C6 116.4(5) . .
N6 C6 N1 119.6(5) . .
N6 C6 C5 122.7(5) . .
N1 C6 C5 117.7(5) . .
N7 C8 N9 113.9(5) . .
N9 C10 C11 115.2(4) . .
O1 C11 O2 126.9(5) . .
O1 C11 C10 117.9(4) . .
O2 C11 C10 115.3(5) . .
C2 N1 C6 119.7(4) . .
C2 N3 C4 111.9(4) . .
C8 N7 C5 103.4(4) . .
C4 N9 C8 106.2(4) . .
C4 N9 C10 126.3(4) . .
C8 N9 C10 127.1(4) . .
C11 O1 Co1 129.6(3) . .
O2W Co1 O2W 180.0(2) 2_665 .
O2W Co1 O1 90.39(14) 2_665 2_665
O2W Co1 O1 89.61(14) . 2_665
O2W Co1 O1 89.61(14) 2_665 .
O2W Co1 O1 90.39(14) . .
O1 Co1 O1 180.0 2_665 .
O2W Co1 O1W 88.19(16) 2_665 .
O2W Co1 O1W 91.81(15) . .
O1 Co1 O1W 89.66(16) 2_665 .
O1 Co1 O1W 90.34(16) . .
O2W Co1 O1W 91.81(16) 2_665 2_665
O2W Co1 O1W 88.19(15) . 2_665
O1 Co1 O1W 90.34(16) 2_665 2_665
O1 Co1 O1W 89.66(16) . 2_665
O1W Co1 O1W 180.000(1) . 2_665

loop_
_geom_bond_atom_site_label_1
_geom_bond_atom_site_label_2
_geom_bond_distance
_geom_bond_site_symmetry_2
C2 N1 1.336(7) .
C2 N3 1.339(7) .
C4 N3 1.348(7) .
C4 N9 1.361(7) .
C4 C5 1.388(7) .
C5 N7 1.383(7) .
C5 C6 1.426(7) .
C6 N6 1.333(6) .
C6 N1 1.344(7) .
C8 N7 1.314(7) .
C8 N9 1.369(7) .
C10 N9 1.465(7) .
C10 C11 1.514(7) .
C11 O1 1.251(6) .
C11 O2 1.266(6) .
O1 Co1 2.086(4) .
O1W Co1 2.107(4) .
O2W Co1 2.067(4) .
Co1 O2W 2.067(4) 2_665
Co1 O1 2.086(4) 2_665
Co1 O1W 2.107(4) 2_665
